data_7106120
loop_
_publ_author_name
'Stephan Schulz'
'Benjamin Lyhs'
'Georg Jansen'
'Dieter Blaser'
'Christoph Wolper'

_publ_section_title
;
 Syntheses and Structures of Triazides of Heavy Group 15 Elements
;
_journal_name_full Chem.Commun.
_journal_page_first 3401
_journal_paper_doi 10.1039/c1cc10237k
_journal_volume 47
_journal_year 2011
_chemical_formula_sum 'C10 H10 Bi N11'
_chemical_formula_weight 493.27
_chemical_name_systematic
;
?
;
_space_group_IT_number 36
_symmetry_cell_setting orthorhombic
_symmetry_space_group_name_Hall 'C 2c -2'
_symmetry_space_group_name_H-M 'C m c 21'
_atom_sites_solution_hydrogens geom
_atom_sites_solution_primary direct
_atom_sites_solution_secondary difmap
_audit_creation_method SHELXL-97
_cell_angle_alpha 90.00
_cell_angle_beta 90.00
_cell_angle_gamma 90.00
_cell_formula_units_Z 4
_cell_length_a 21.7967(16)
_cell_length_b 10.8375(8)
_cell_length_c 6.2825(5)
_cell_measurement_reflns_used 9892
_cell_measurement_temperature 100(2)
_cell_measurement_theta_max 30.7
_cell_measurement_theta_min 3.4
_cell_volume 1484.06(19)
_computing_cell_refinement 'BRUKER D8 KAPPA APEX 2 Vers. 3.0-2009'
_computing_data_collection 'BRUKER D8 KAPPA APEX 2 Vers. 3.0-2009'
_computing_data_reduction 'BRUKER D8 KAPPA APEX 2 Vers. 3.0-2009'
_computing_molecular_graphics 'BRUKER AXS SHELXTL (c) 2008 / Vers. 2008/4'
_computing_publication_material 'BRUKER AXS SHELXTL (c) 2008 / Vers. 2008/4'
_computing_structure_refinement 'BRUKER AXS SHELXTL (c) 2008 / Vers. 2008/4'
_computing_structure_solution 'BRUKER D8 KAPPA APEX 2 Vers. 3.0-2009'
_diffrn_ambient_temperature 100(2)
_diffrn_detector_area_resol_mean 512
_diffrn_measured_fraction_theta_full 0.999
_diffrn_measured_fraction_theta_max 0.999
_diffrn_measurement_device_type
;
Bruker D8 KAPPA series II with APEX II area detector system
;
_diffrn_measurement_method
;
Data collection strategy APEX 2/COSMO
;
_diffrn_radiation_monochromator 'Triumph graphite'
_diffrn_radiation_source 'fine-focus sealed tube'
_diffrn_radiation_type MoK\a
_diffrn_radiation_wavelength 0.71073
_diffrn_reflns_av_R_equivalents 0.0327
_diffrn_reflns_av_sigmaI/netI 0.0191
_diffrn_reflns_limit_h_max 31
_diffrn_reflns_limit_h_min -31
_diffrn_reflns_limit_k_max 15
_diffrn_reflns_limit_k_min -15
_diffrn_reflns_limit_l_max 8
_diffrn_reflns_limit_l_min -8
_diffrn_reflns_number 31065
_diffrn_reflns_theta_full 30.55
_diffrn_reflns_theta_max 30.55
_diffrn_reflns_theta_min 1.87
_exptl_absorpt_coefficient_mu 11.896
_exptl_absorpt_correction_T_max 0.7461
_exptl_absorpt_correction_T_min 0.5245
_exptl_absorpt_correction_type multi-scan
_exptl_absorpt_process_details
;
BRUKER AXS SMART APEX 2 Vers. 3.0-2009
R.H. Blessing, Acta Cryst. (1995) A51 33-38
;
_exptl_crystal_colour colourless
_exptl_crystal_density_diffrn 2.208
_exptl_crystal_density_method 'not measured'
_exptl_crystal_description prism
_exptl_crystal_F_000 920
_exptl_crystal_size_max 0.15
_exptl_crystal_size_mid 0.10
_exptl_crystal_size_min 0.10
_refine_diff_density_max 1.038
_refine_diff_density_min -0.762
_refine_diff_density_rms 0.091
_refine_ls_abs_structure_details 'Flack H D (1983), Acta Cryst. A39, 876-881'
_refine_ls_abs_structure_Flack -0.001(6)
_refine_ls_extinction_method none
_refine_ls_goodness_of_fit_ref 1.114
_refine_ls_hydrogen_treatment constr
_refine_ls_matrix_type full
_refine_ls_number_parameters 106
_refine_ls_number_reflns 2319
_refine_ls_number_restraints 1
_refine_ls_restrained_S_all 1.114
_refine_ls_R_factor_all 0.0138
_refine_ls_R_factor_gt 0.0126
_refine_ls_shift/su_max 0.000
_refine_ls_shift/su_mean 0.000
_refine_ls_structure_factor_coef Fsqd
_refine_ls_weighting_details 'calc w=1/[\s^2^(Fo^2^)+(0.0121P)^2^+0.5372P] where P=(Fo^2^+2Fc^2^)/3'
_refine_ls_weighting_scheme calc
_refine_ls_wR_factor_gt 0.0284
_refine_ls_wR_factor_ref 0.0287
_reflns_number_gt 2234
_reflns_number_total 2319
_reflns_threshold_expression >2sigma(I)
_cod_data_source_file c1cc10237k.txt
_cod_data_source_block ben_bin33no3
_cod_database_code 7106120

loop_
_symmetry_equiv_pos_as_xyz
'x, y, z'
'-x, -y, z+1/2'
'x, -y, z+1/2'
'-x, y, z'
'x+1/2, y+1/2, z'
'-x+1/2, -y+1/2, z+1/2'
'x+1/2, -y+1/2, z+1/2'
'-x+1/2, y+1/2, z'

loop_
_atom_site_label
_atom_site_type_symbol
_atom_site_fract_x
_atom_site_fract_y
_atom_site_fract_z
_atom_site_U_iso_or_equiv
_atom_site_adp_type
_atom_site_occupancy
_atom_site_symmetry_multiplicity
_atom_site_calc_flag
_atom_site_refinement_flags
_atom_site_disorder_assembly
_atom_site_disorder_group
Bi1 Bi 0.5000 0.870448(8) 0.87697(6) 0.01064(3) Uani 1 2 d S . .
N1 N 0.5000 0.7507(3) 1.1747(5) 0.0186(6) Uani 1 2 d S . .
N2 N 0.5000 0.6405(3) 1.1396(6) 0.0269(8) Uani 1 2 d S . .
N3 N 0.5000 0.5365(4) 1.1149(8) 0.079(2) Uani 1 2 d S . .
N4 N 0.43495(9) 0.9933(2) 1.0736(3) 0.0151(4) Uani 1 1 d . . .
N5 N 0.38534(9) 1.02106(18) 1.0004(3) 0.0134(4) Uani 1 1 d . . .
N6 N 0.33765(10) 1.0494(2) 0.9404(3) 0.0226(5) Uani 1 1 d . . .
N7 N 0.39967(10) 0.74430(19) 0.8050(3) 0.0164(4) Uani 1 1 d . . .
C1 C 0.35158(12) 0.7347(2) 0.9372(4) 0.0191(5) Uani 1 1 d . . .
H1 H 0.3543 0.7720 1.0737 0.023 Uiso 1 1 calc R . .
C2 C 0.29817(10) 0.67274(19) 0.8832(9) 0.0216(4) Uani 1 1 d . . .
H2 H 0.2648 0.6681 0.9803 0.026 Uiso 1 1 calc R . .
C3 C 0.29453(14) 0.6177(2) 0.6843(5) 0.0236(6) Uani 1 1 d . . .
H3 H 0.2587 0.5741 0.6427 0.028 Uiso 1 1 calc R . .
C4 C 0.34389(16) 0.6274(2) 0.5477(5) 0.0265(6) Uani 1 1 d . . .
H4 H 0.3426 0.5908 0.4104 0.032 Uiso 1 1 calc R . .
C5 C 0.39528(14) 0.6916(2) 0.6149(4) 0.0218(5) Uani 1 1 d . . .
H5 H 0.4291 0.6983 0.5202 0.026 Uiso 1 1 calc R . .

loop_
_atom_site_aniso_label
_atom_site_aniso_U_11
_atom_site_aniso_U_22
_atom_site_aniso_U_33
_atom_site_aniso_U_23
_atom_site_aniso_U_13
_atom_site_aniso_U_12
Bi1 0.00867(4) 0.01337(4) 0.00986(5) -0.00038(12) 0.000 0.000
N1 0.0211(16) 0.0213(14) 0.0134(14) 0.0038(11) 0.000 0.000
N2 0.040(2) 0.0243(17) 0.0165(17) 0.0054(12) 0.000 0.000
N3 0.177(7) 0.022(2) 0.038(3) 0.011(2) 0.000 0.000
N4 0.0100(9) 0.0223(9) 0.0130(11) -0.0025(10) 0.0007(7) 0.0014(8)
N5 0.0114(9) 0.0169(9) 0.0118(9) -0.0026(7) 0.0017(8) 0.0011(7)
N6 0.0144(10) 0.0317(11) 0.0217(13) -0.0037(8) -0.0024(8) 0.0058(9)
N7 0.0147(10) 0.0185(9) 0.0160(9) 0.0000(7) -0.0004(8) -0.0040(7)
C1 0.0196(12) 0.0175(10) 0.0201(14) 0.0002(8) -0.0001(9) -0.0022(9)
C2 0.0149(9) 0.0179(8) 0.0322(13) 0.002(2) 0.004(2) -0.0025(7)
C3 0.0198(13) 0.0180(12) 0.0331(16) 0.0031(11) -0.0089(12) -0.0053(10)
C4 0.0348(17) 0.0254(13) 0.0193(14) -0.0009(10) -0.0058(12) -0.0104(11)
C5 0.0235(14) 0.0236(12) 0.0184(13) -0.0002(10) 0.0024(11) -0.0077(11)

loop_
_atom_type_symbol
_atom_type_description
_atom_type_scat_dispersion_real
_atom_type_scat_dispersion_imag
_atom_type_scat_source
C C 0.0033 0.0016 'International Tables Vol C Tables 4.2.6.8 and 6.1.1.4'
H H 0.0000 0.0000 'International Tables Vol C Tables 4.2.6.8 and 6.1.1.4'
N N 0.0061 0.0033 'International Tables Vol C Tables 4.2.6.8 and 6.1.1.4'
Bi Bi -4.1077 10.2566 'International Tables Vol C Tables 4.2.6.8 and 6.1.1.4'

loop_
_geom_angle_atom_site_label_1
_geom_angle_atom_site_label_2
_geom_angle_atom_site_label_3
_geom_angle
_geom_angle_site_symmetry_1
_geom_angle_site_symmetry_3
_geom_angle_publ_flag
N1 Bi1 N4 83.62(9) . 4_655 ?
N1 Bi1 N4 83.62(9) . . ?
N4 Bi1 N4 75.96(10) 4_655 . ?
N1 Bi1 N7 81.04(6) . . ?
N4 Bi1 N7 155.27(7) 4_655 . ?
N4 Bi1 N7 83.13(7) . . ?
N1 Bi1 N7 81.04(6) . 4_655 ?
N4 Bi1 N7 83.13(7) 4_655 4_655 ?
N4 Bi1 N7 155.27(7) . 4_655 ?
N7 Bi1 N7 113.27(9) . 4_655 ?
N1 Bi1 N4 149.40(4) . 3_574 ?
N4 Bi1 N4 111.86(4) 4_655 3_574 ?
N4 Bi1 N4 75.42(4) . 3_574 ?
N7 Bi1 N4 74.61(6) . 3_574 ?
N7 Bi1 N4 125.54(7) 4_655 3_574 ?
N1 Bi1 N4 149.40(4) . 2_674 ?
N4 Bi1 N4 75.42(4) 4_655 2_674 ?
N4 Bi1 N4 111.86(4) . 2_674 ?
N7 Bi1 N4 125.54(7) . 2_674 ?
N7 Bi1 N4 74.61(6) 4_655 2_674 ?
N4 Bi1 N4 60.92(8) 3_574 2_674 ?
N2 N1 Bi1 114.3(3) . . ?
N3 N2 N1 177.4(5) . . ?
N5 N4 Bi1 119.25(15) . . ?
N5 N4 Bi1 125.40(16) . 2_675 ?
Bi1 N4 Bi1 111.00(8) . 2_675 ?
N6 N5 N4 176.8(2) . . ?
C5 N7 C1 117.9(2) . . ?
C5 N7 Bi1 116.13(18) . . ?
C1 N7 Bi1 125.88(16) . . ?
N7 C1 C2 122.9(3) . . ?
C1 C2 C3 118.5(3) . . ?
C4 C3 C2 118.9(3) . . ?
C3 C4 C5 118.6(3) . . ?
N7 C5 C4 123.3(3) . . ?

loop_
_geom_bond_atom_site_label_1
_geom_bond_atom_site_label_2
_geom_bond_distance
_geom_bond_site_symmetry_2
_geom_bond_publ_flag
Bi1 N1 2.277(3) . ?
Bi1 N4 2.304(2) 4_655 ?
Bi1 N4 2.304(2) . ?
Bi1 N7 2.618(2) . ?
Bi1 N7 2.618(2) 4_655 ?
Bi1 N4 2.797(2) 3_574 ?
Bi1 N4 2.797(2) 2_674 ?
N1 N2 1.214(4) . ?
N2 N3 1.138(5) . ?
N4 N5 1.213(3) . ?
N4 Bi1 2.797(2) 2_675 ?
N5 N6 1.148(3) . ?
N7 C5 1.327(3) . ?
N7 C1 1.341(3) . ?
C1 C2 1.386(3) . ?
C2 C3 1.387(6) . ?
C3 C4 1.380(5) . ?
C4 C5 1.385(4) . ?

loop_
_geom_hbond_atom_site_label_D
_geom_hbond_atom_site_label_H
_geom_hbond_atom_site_label_A
_geom_hbond_distance_DH
_geom_hbond_distance_HA
_geom_hbond_distance_DA
_geom_hbond_angle_DHA
_geom_hbond_site_symmetry_A
C2 H2 N6 0.95 2.59 3.268(3) 128.6 8_545

loop_
_geom_torsion_atom_site_label_1
_geom_torsion_atom_site_label_2
_geom_torsion_atom_site_label_3
_geom_torsion_atom_site_label_4
_geom_torsion
_geom_torsion_site_symmetry_1
_geom_torsion_site_symmetry_2
_geom_torsion_site_symmetry_3
_geom_torsion_site_symmetry_4
_geom_torsion_publ_flag
N4 Bi1 N1 N2 -141.74(5) 4_655 . . . ?
N4 Bi1 N1 N2 141.74(5) . . . . ?
N7 Bi1 N1 N2 57.72(5) . . . . ?
N7 Bi1 N1 N2 -57.72(5) 4_655 . . . ?
N4 Bi1 N1 N2 95.10(17) 3_574 . . . ?
N4 Bi1 N1 N2 -95.10(17) 2_674 . . . ?
N1 Bi1 N4 N5 -125.8(2) . . . . ?
N4 Bi1 N4 N5 149.20(16) 4_655 . . . ?
N7 Bi1 N4 N5 -44.11(19) . . . . ?
N7 Bi1 N4 N5 -177.69(16) 4_655 . . . ?
N4 Bi1 N4 N5 31.72(17) 3_574 . . . ?
N4 Bi1 N4 N5 81.52(17) 2_674 . . . ?
N1 Bi1 N4 Bi1 76.35(8) . . . 2_675 ?
N4 Bi1 N4 Bi1 -8.64(11) 4_655 . . 2_675 ?
N7 Bi1 N4 Bi1 158.05(9) . . . 2_675 ?
N7 Bi1 N4 Bi1 24.5(2) 4_655 . . 2_675 ?
N4 Bi1 N4 Bi1 -126.13(11) 3_574 . . 2_675 ?
N4 Bi1 N4 Bi1 -76.32(11) 2_674 . . 2_675 ?
N1 Bi1 N7 C5 -129.4(2) . . . . ?
N4 Bi1 N7 C5 178.30(19) 4_655 . . . ?
N4 Bi1 N7 C5 146.0(2) . . . . ?
N7 Bi1 N7 C5 -53.2(2) 4_655 . . . ?
N4 Bi1 N7 C5 69.32(19) 3_574 . . . ?
N4 Bi1 N7 C5 34.0(2) 2_674 . . . ?
N1 Bi1 N7 C1 54.8(2) . . . . ?
N4 Bi1 N7 C1 2.4(3) 4_655 . . . ?
N4 Bi1 N7 C1 -29.8(2) . . . . ?
N7 Bi1 N7 C1 130.92(18) 4_655 . . . ?
N4 Bi1 N7 C1 -106.5(2) 3_574 . . . ?
N4 Bi1 N7 C1 -141.83(19) 2_674 . . . ?
C5 N7 C1 C2 -0.1(4) . . . . ?
Bi1 N7 C1 C2 175.72(19) . . . . ?
N7 C1 C2 C3 0.4(4) . . . . ?
C1 C2 C3 C4 -0.4(4) . . . . ?
C2 C3 C4 C5 0.1(4) . . . . ?
C1 N7 C5 C4 -0.2(4) . . . . ?
Bi1 N7 C5 C4 -176.4(2) . . . . ?
C3 C4 C5 N7 0.2(4) . . . . ?
